data_6000508
loop_
_publ_author_name
'Dahlke, P.'
'Graulich, J.'
'Welsch, M.'
'Pebler, J.'
'Babel, D.'

_publ_section_title
;
 Structural and magnetochemical studies of Ba5Mn3F19 and related compounds
 A(5)(II)M(3)(III)F(19)
;
_journal_name_full 'Zeitschrift Fur Anorganische Und Allgemeine Chemie'
_journal_page_first 1255
_journal_page_last 1263
_journal_paper_doi 10.1002/(SICI)1521-3749(200005)626:5<1255::AID-ZAAC1255>3.0.CO;2-J
_journal_volume 626
_journal_year 2000
_chemical_formula_sum 'Ba5 F19 Mn3'
_space_group_IT_number 108
_space_group_name_Hall 'I 4 -2c'
_space_group_name_H-M_alt 'I 4 c m'
_cell_angle_alpha 90.000
_cell_angle_beta 90.000
_cell_angle_gamma 90.000
_cell_formula_units_Z 4
_cell_length_a 14.6890
_cell_length_b 14.6890
_cell_length_c 7.7030
_cell_volume 1662.05
_cod_database_code 6000508

loop_
_symmetry_equiv_pos_as_xyz
x,y,z
-y,x,z
-x,-y,z
y,-x,z
-x,y,z+1/2
-y,-x,z+1/2
x,-y,z+1/2
y,x,z+1/2
x+1/2,y+1/2,z+1/2
-y+1/2,x+1/2,z+1/2
-x+1/2,-y+1/2,z+1/2
y+1/2,-x+1/2,z+1/2
-x+1/2,y+1/2,z+1
-y+1/2,-x+1/2,z+1
x+1/2,-y+1/2,z+1
y+1/2,x+1/2,z+1

loop_
_atom_site_label
_atom_site_site_symmetry_multiplicity
_atom_site_Wyckoff_symbol
_atom_site_fract_x
_atom_site_fract_y
_atom_site_fract_z
_atom_site_U_iso_or_equiv
_atom_site_occupancy
Ba1 8 c 0.01510(8) 0.48490(8) 0.1941(3) 0.0231(4) 0.5
Ba2 16 d 0.27566(4) 0.57029(4) -0.00260(14) 0.0268(2) 1
Mn1 4 a 0.0000 0.0000 0.1975(4) 0.0109(4) 1
Mn2 8 c 0.16607(9) 0.33393(9) 0.0004(6) 0.0198(4) 1
F1 8 c 0.1061(6) 0.6061(6) 0.0160(30) 0.056(5) 1
F2 8 c 0.0841(7) 0.4159(7) -0.0796(32) 0.079(7) 1
F3 8 c 0.2502(7) 0.2498(7) 0.0664(23) 0.047(3) 1
F4 16 d 0.0496(19) -0.0116(39) -0.0682(41) 0.037(9) 0.25
F5 16 d 0.1115(10) -0.0554(11) 0.1404(25) 0.024(2) 0.5
F6 16 d 0.1092(10) -0.0534(11) 0.2356(24) 0.024(2) 0.5
F7 16 d 0.1101(7) 0.2374(9) -0.1493(14) 0.051(3) 1
F8 16 d 0.2040(6) 0.4263(7) 0.1733(14) 0.042(2) 1
